data_7152298
loop_
_publ_author_name
'Namitharan, Kayambu'
'Pitchumani, Kasi'

_publ_section_title
;
 Cascade synthesis of bis-N-sulfonylcyclobutenes via Cu(i)/Lewis
 acid-catalyzed (3 + 2)/(2 + 2) cycloadditions: observation of
 aggregation-induced emission enhancement from restricted C[double bond,
 length as m-dash]N photoisomerization.
;
_journal_issue 15
_journal_name_full 'Organic &amp; biomolecular chemistry'
_journal_page_first 2937
_journal_page_last 2941
_journal_paper_doi 10.1039/c2ob25226k
_journal_volume 10
_journal_year 2012
_chemical_formula_sum 'C36 H41 N3 O4 S2'
_chemical_formula_weight 643.84
_chemical_name_systematic
;
?
;
_space_group_IT_number 14
_symmetry_cell_setting monoclinic
_symmetry_space_group_name_Hall '-P 2ybc'
_symmetry_space_group_name_H-M 'P 1 21/c 1'
_atom_sites_solution_hydrogens geom
_atom_sites_solution_primary direct
_atom_sites_solution_secondary difmap
_audit_creation_method SHELXL-97
_cell_angle_alpha 90.00
_cell_angle_beta 94.018(2)
_cell_angle_gamma 90.00
_cell_formula_units_Z 4
_cell_length_a 10.8355(4)
_cell_length_b 12.6814(5)
_cell_length_c 24.4115(8)
_cell_measurement_reflns_used 6946
_cell_measurement_temperature 293(2)
_cell_measurement_theta_max 26.5
_cell_measurement_theta_min 1.7
_cell_volume 3346.1(2)
_computing_cell_refinement APEXII
_computing_data_collection 'APEXII (BRUKER, 2004)'
_computing_data_reduction 'SAINT (BRUKER, 2004)'
_computing_molecular_graphics 'ORTEP3 (Farrugia, 1997)'
_computing_publication_material 'SHELXL-97 (Sheldrick, 2008) and PLATON (Spek, 2003)'
_computing_structure_refinement 'SHELXL-97 (Sheldrick, 2008)'
_computing_structure_solution 'SHELXS-97 (Sheldrick, 2008)'
_diffrn_ambient_temperature 293(2)
_diffrn_measured_fraction_theta_full 0.998
_diffrn_measured_fraction_theta_max 0.998
_diffrn_measurement_device_type 'Bruker APEXII CCD area detector diffractometer'
_diffrn_measurement_method '\w and \f scans '
_diffrn_radiation_monochromator graphite
_diffrn_radiation_source 'fine-focus sealed tube'
_diffrn_radiation_type MoK\a
_diffrn_radiation_wavelength 0.71073
_diffrn_reflns_av_R_equivalents 0.0416
_diffrn_reflns_av_sigmaI/netI 0.0394
_diffrn_reflns_limit_h_max 10
_diffrn_reflns_limit_h_min -13
_diffrn_reflns_limit_k_max 15
_diffrn_reflns_limit_k_min -15
_diffrn_reflns_limit_l_max 26
_diffrn_reflns_limit_l_min -30
_diffrn_reflns_number 32038
_diffrn_reflns_theta_full 26.53
_diffrn_reflns_theta_max 26.53
_diffrn_reflns_theta_min 1.67
_exptl_absorpt_coefficient_mu 0.202
_exptl_absorpt_correction_T_max 0.950
_exptl_absorpt_correction_T_min 0.934
_exptl_absorpt_correction_type multi-scan
_exptl_absorpt_process_details 'SADABS; Sheldrick (1996)'
_exptl_crystal_colour 'white crystalline'
_exptl_crystal_density_diffrn 1.278
_exptl_crystal_density_method 'not measured'
_exptl_crystal_description Block
_exptl_crystal_F_000 1368
_exptl_crystal_size_max 0.23
_exptl_crystal_size_mid 0.20
_exptl_crystal_size_min 0.19
_refine_diff_density_max 0.408
_refine_diff_density_min -0.331
_refine_diff_density_rms 0.056
_refine_ls_extinction_method none
_refine_ls_goodness_of_fit_ref 1.023
_refine_ls_hydrogen_treatment mixed
_refine_ls_matrix_type full
_refine_ls_number_parameters 478
_refine_ls_number_reflns 6946
_refine_ls_number_restraints 2
_refine_ls_restrained_S_all 1.023
_refine_ls_R_factor_all 0.0834
_refine_ls_R_factor_gt 0.0456
_refine_ls_shift/su_max 0.002
_refine_ls_shift/su_mean 0.000
_refine_ls_structure_factor_coef Fsqd
_refine_ls_weighting_details 'calc w=1/[\s^2^(Fo^2^)+(0.0893P)^2^+0.3357P] where P=(Fo^2^+2Fc^2^)/3'
_refine_ls_weighting_scheme calc
_refine_ls_wR_factor_gt 0.1247
_refine_ls_wR_factor_ref 0.1574
_reflns_number_gt 4485
_reflns_number_total 6946
_reflns_threshold_expression >2sigma(I)
_cod_data_source_file c2ob25226k.txt
_cod_data_source_block mkuc1
_cod_depositor_comments
;
The following automatic conversions were performed:

'_symmetry_cell_setting' value 'Monoclinic' changed to 'monoclinic'
according to /home/saulius/struct/CIF-dictionaries/cif_core.dic
dictionary named 'cif_core.dic' version 2.4.1 from 2010-06-29.

Automatic conversion script
Id: cif_fix_values 1715 2011-07-08 13:25:40Z adriana 
;
_cod_original_sg_symbol_H-M P21/c
_cod_database_code 7152298

loop_
_symmetry_equiv_pos_as_xyz
'x, y, z'
'-x, y+1/2, -z+1/2'
'-x, -y, -z'
'x, -y-1/2, z-1/2'

loop_
_atom_site_label
_atom_site_type_symbol
_atom_site_fract_x
_atom_site_fract_y
_atom_site_fract_z
_atom_site_U_iso_or_equiv
_atom_site_adp_type
_atom_site_occupancy
_atom_site_symmetry_multiplicity
_atom_site_calc_flag
_atom_site_refinement_flags
_atom_site_disorder_assembly
_atom_site_disorder_group
C1 C 0.0256(3) 0.9071(3) 0.14208(11) 0.0753(9) Uani 1 1 d . . .
H1A H 0.0284 0.9777 0.1280 0.113 Uiso 1 1 calc R . .
H1B H -0.0590 0.8863 0.1445 0.113 Uiso 1 1 calc R . .
H1C H 0.0649 0.8600 0.1179 0.113 Uiso 1 1 calc R . .
C2 C 0.0922(2) 0.90295(19) 0.19825(10) 0.0490(6) Uani 1 1 d . . .
C3 C 0.0266(2) 0.90251(19) 0.24471(10) 0.0514(6) Uani 1 1 d . . .
H3 H -0.0594 0.9010 0.2410 0.062 Uiso 1 1 calc R . .
C4 C 0.0862(2) 0.90428(18) 0.29638(10) 0.0471(6) Uani 1 1 d . . .
H4 H 0.0411 0.9038 0.3274 0.057 Uiso 1 1 calc R . .
C5 C 0.2143(2) 0.90680(17) 0.30147(9) 0.0397(5) Uani 1 1 d . . .
C6 C 0.2810(2) 0.90455(19) 0.25566(9) 0.0490(6) Uani 1 1 d . . .
H6 H 0.3671 0.9043 0.2592 0.059 Uiso 1 1 calc R . .
C7 C 0.2191(2) 0.9026(2) 0.20456(10) 0.0539(6) Uani 1 1 d . . .
H7 H 0.2643 0.9010 0.1735 0.065 Uiso 1 1 calc R . .
C8 C 0.2496(2) 1.10662(18) 0.39147(8) 0.0403(5) Uani 1 1 d . . .
C9 C 0.2111(2) 1.19835(18) 0.41716(8) 0.0408(5) Uani 1 1 d . . .
C11 C 0.3367(2) 1.16734(18) 0.35532(9) 0.0406(5) Uani 1 1 d . . .
C10 C 0.2892(2) 1.26187(18) 0.38717(9) 0.0410(5) Uani 1 1 d . . .
C12 C 0.3089(2) 1.16591(17) 0.29407(9) 0.0402(5) Uani 1 1 d . . .
C17 C 0.4014(2) 1.15111(19) 0.25881(10) 0.0493(6) Uani 1 1 d . . .
H12 H 0.4821 1.1400 0.2731 0.059 Uiso 1 1 calc R . .
C16 C 0.3760(3) 1.1525(2) 0.20265(10) 0.0593(7) Uani 1 1 d . . .
H13 H 0.4393 1.1431 0.1793 0.071 Uiso 1 1 calc R . .
C15 C 0.2561(3) 1.1679(2) 0.18137(10) 0.0618(7) Uani 1 1 d . . .
H14 H 0.2383 1.1686 0.1435 0.074 Uiso 1 1 calc R . .
C14 C 0.1635(3) 1.1823(2) 0.21584(10) 0.0588(7) Uani 1 1 d . . .
H15 H 0.0826 1.1929 0.2015 0.071 Uiso 1 1 calc R . .
C13 C 0.1898(2) 1.18098(19) 0.27177(9) 0.0477(6) Uani 1 1 d . . .
H16 H 0.1261 1.1904 0.2949 0.057 Uiso 1 1 calc R . .
C18 C 0.13557(19) 1.21959(18) 0.46307(8) 0.0412(5) Uani 1 1 d . . .
C19 C 0.0783(3) 1.1396(2) 0.49018(10) 0.0589(7) Uani 1 1 d . . .
H18 H 0.0832 1.0706 0.4776 0.071 Uiso 1 1 calc R . .
C20 C 0.0142(3) 1.1609(2) 0.53548(12) 0.0709(8) Uani 1 1 d . . .
H19 H -0.0240 1.1060 0.5531 0.085 Uiso 1 1 calc R . .
C21 C 0.0056(3) 1.2611(2) 0.55493(11) 0.0668(8) Uani 1 1 d . . .
H20 H -0.0369 1.2746 0.5860 0.080 Uiso 1 1 calc R . .
C22 C 0.0603(3) 1.3417(2) 0.52813(11) 0.0625(7) Uani 1 1 d . . .
H21 H 0.0540 1.4104 0.5409 0.075 Uiso 1 1 calc R . .
C23 C 0.1244(2) 1.32208(19) 0.48266(9) 0.0503(6) Uani 1 1 d . . .
H22 H 0.1606 1.3777 0.4648 0.060 Uiso 1 1 calc R . .
C24 C 0.3402(2) 1.47519(19) 0.29878(9) 0.0481(6) Uani 1 1 d . . .
C25 C 0.2759(3) 1.5686(2) 0.30466(12) 0.0637(7) Uani 1 1 d . . .
H25 H 0.2749 1.6004 0.3390 0.076 Uiso 1 1 calc R . .
C26 C 0.2141(3) 1.6140(2) 0.25975(13) 0.0692(8) Uani 1 1 d . . .
H26 H 0.1711 1.6766 0.2640 0.083 Uiso 1 1 calc R . .
C27 C 0.2142(3) 1.5687(2) 0.20824(11) 0.0611(7) Uani 1 1 d . . .
C28 C 0.2800(3) 1.4763(2) 0.20299(10) 0.0583(7) Uani 1 1 d . . .
H28 H 0.2822 1.4452 0.1686 0.070 Uiso 1 1 calc R . .
C29 C 0.3427(2) 1.42926(19) 0.24785(10) 0.0523(6) Uani 1 1 d . . .
H29 H 0.3863 1.3669 0.2436 0.063 Uiso 1 1 calc R . .
C30 C 0.1442(4) 1.6181(3) 0.15930(14) 0.0942(11) Uani 1 1 d . . .
H30A H 0.1883 1.6790 0.1478 0.141 Uiso 1 1 calc R . .
H30B H 0.0635 1.6389 0.1691 0.141 Uiso 1 1 calc R . .
H30C H 0.1362 1.5680 0.1298 0.141 Uiso 1 1 calc R . .
C31 C 0.3368(10) 0.8030(7) 0.5386(3) 0.075(3) Uani 0.465(8) 1 d P A 1
H31A H 0.3780 0.7798 0.5730 0.090 Uiso 0.465(8) 1 calc PR A 1
H31B H 0.2511 0.7807 0.5381 0.090 Uiso 0.465(8) 1 calc PR A 1
C32 C 0.342(2) 0.929(2) 0.5358(6) 0.080(4) Uani 0.465(8) 1 d P A 1
H32A H 0.4256 0.9527 0.5426 0.120 Uiso 0.465(8) 1 calc PR A 1
H32B H 0.2918 0.9586 0.5630 0.120 Uiso 0.465(8) 1 calc PR A 1
H32C H 0.3105 0.9526 0.5000 0.120 Uiso 0.465(8) 1 calc PR A 1
C33 C 0.5321(7) 0.7913(9) 0.4867(4) 0.097(3) Uani 0.465(8) 1 d P A 1
H33A H 0.5325 0.8676 0.4894 0.116 Uiso 0.465(8) 1 calc PR A 1
H33B H 0.5846 0.7641 0.5173 0.116 Uiso 0.465(8) 1 calc PR A 1
C34 C 0.583(2) 0.762(3) 0.4373(11) 0.096(7) Uani 0.465(8) 1 d P A 1
H34A H 0.5839 0.6865 0.4343 0.144 Uiso 0.465(8) 1 calc PR A 1
H34B H 0.6663 0.7882 0.4373 0.144 Uiso 0.465(8) 1 calc PR A 1
H34C H 0.5342 0.7914 0.4068 0.144 Uiso 0.465(8) 1 calc PR A 1
C35 C 0.4017(10) 0.6350(6) 0.4962(4) 0.093(3) Uani 0.465(8) 1 d P A 1
H35A H 0.4758 0.6165 0.5187 0.112 Uiso 0.465(8) 1 calc PR A 1
H35B H 0.4113 0.6074 0.4597 0.112 Uiso 0.465(8) 1 calc PR A 1
C36 C 0.2937(16) 0.5784(11) 0.5193(8) 0.163(7) Uani 0.465(8) 1 d P A 1
H36A H 0.2838 0.6028 0.5559 0.244 Uiso 0.465(8) 1 calc PR A 1
H36B H 0.3093 0.5039 0.5199 0.244 Uiso 0.465(8) 1 calc PR A 1
H36C H 0.2196 0.5926 0.4966 0.244 Uiso 0.465(8) 1 calc PR A 1
C31' C 0.4214(14) 0.8359(12) 0.5309(5) 0.154(6) Uani 0.536(8) 1 d P A 2
H31C H 0.4405 0.8040 0.5666 0.184 Uiso 0.536(8) 1 calc PR A 2
H31D H 0.4962 0.8706 0.5207 0.184 Uiso 0.536(8) 1 calc PR A 2
C32' C 0.341(3) 0.909(2) 0.5373(9) 0.150(11) Uani 0.536(8) 1 d P A 2
H32D H 0.3473 0.9619 0.5097 0.225 Uiso 0.536(8) 1 calc PR A 2
H32E H 0.3551 0.9396 0.5730 0.225 Uiso 0.536(8) 1 calc PR A 2
H32F H 0.2591 0.8785 0.5339 0.225 Uiso 0.536(8) 1 calc PR A 2
C33' C 0.5066(8) 0.6952(8) 0.4810(4) 0.102(3) Uani 0.536(8) 1 d P A 2
H33C H 0.5542 0.6835 0.5156 0.122 Uiso 0.536(8) 1 calc PR A 2
H33D H 0.4827 0.6265 0.4663 0.122 Uiso 0.536(8) 1 calc PR A 2
C34' C 0.586(2) 0.743(3) 0.4440(11) 0.111(8) Uani 0.536(8) 1 d P A 2
H34D H 0.5434 0.7501 0.4084 0.167 Uiso 0.536(8) 1 calc PR A 2
H34E H 0.6585 0.7002 0.4412 0.167 Uiso 0.536(8) 1 calc PR A 2
H34F H 0.6108 0.8118 0.4575 0.167 Uiso 0.536(8) 1 calc PR A 2
C35' C 0.3016(11) 0.6713(11) 0.5203(6) 0.171(6) Uani 0.536(8) 1 d P A 2
H35C H 0.3403 0.6409 0.5537 0.205 Uiso 0.536(8) 1 calc PR A 2
H35D H 0.2273 0.7084 0.5292 0.205 Uiso 0.536(8) 1 calc PR A 2
C36' C 0.2751(14) 0.5980(13) 0.4838(5) 0.128(5) Uani 0.536(8) 1 d P A 2
H36D H 0.1928 0.6088 0.4675 0.192 Uiso 0.536(8) 1 calc PR A 2
H36E H 0.2800 0.5301 0.5013 0.192 Uiso 0.536(8) 1 calc PR A 2
H36F H 0.3329 0.6010 0.4558 0.192 Uiso 0.536(8) 1 calc PR A 2
N1 N 0.22058(18) 1.00715(14) 0.39893(7) 0.0454(5) Uani 1 1 d . . .
N2 N 0.31055(19) 1.36373(16) 0.38982(7) 0.0501(5) Uani 1 1 d . . .
N3 N 0.3963(3) 0.7507(2) 0.49226(10) 0.0671(6) Uani 1 1 d D . .
O1 O 0.26702(17) 0.81996(13) 0.39586(7) 0.0588(5) Uani 1 1 d . . .
O2 O 0.41857(14) 0.94093(14) 0.36059(7) 0.0582(5) Uani 1 1 d . . .
O3 O 0.50390(15) 1.34026(14) 0.33765(7) 0.0613(5) Uani 1 1 d . . .
O4 O 0.46839(19) 1.49946(16) 0.39057(7) 0.0767(6) Uani 1 1 d . . .
S1 S 0.29137(5) 0.91687(5) 0.36698(2) 0.04606(18) Uani 1 1 d . . .
S2 S 0.41843(6) 1.41609(5) 0.35622(2) 0.0538(2) Uani 1 1 d . . .
H10A H 0.425(2) 1.1512(16) 0.3626(8) 0.036(6) Uiso 1 1 d . . .
H3A H 0.352(3) 0.768(2) 0.4634(8) 0.084(10) Uiso 1 1 d D . .

loop_
_atom_site_aniso_label
_atom_site_aniso_U_11
_atom_site_aniso_U_22
_atom_site_aniso_U_33
_atom_site_aniso_U_23
_atom_site_aniso_U_13
_atom_site_aniso_U_12
C1 0.077(2) 0.090(2) 0.0562(17) 0.0007(16) -0.0121(14) -0.0017(17)
C2 0.0512(14) 0.0474(14) 0.0479(14) -0.0008(11) -0.0002(11) -0.0018(11)
C3 0.0368(12) 0.0539(15) 0.0630(16) -0.0038(12) 0.0011(11) -0.0023(11)
C4 0.0452(13) 0.0513(14) 0.0462(14) -0.0015(11) 0.0123(10) -0.0022(11)
C5 0.0417(12) 0.0374(12) 0.0402(12) 0.0020(9) 0.0041(9) -0.0003(9)
C6 0.0391(12) 0.0608(16) 0.0478(14) -0.0011(11) 0.0077(10) 0.0007(11)
C7 0.0541(15) 0.0672(17) 0.0419(13) -0.0031(12) 0.0133(11) -0.0005(12)
C8 0.0415(12) 0.0472(13) 0.0317(11) 0.0062(10) -0.0001(9) -0.0056(10)
C9 0.0438(12) 0.0449(13) 0.0339(11) 0.0017(10) 0.0039(9) -0.0084(10)
C11 0.0394(12) 0.0450(13) 0.0379(12) 0.0072(10) 0.0055(9) -0.0035(10)
C10 0.0420(12) 0.0479(14) 0.0329(11) 0.0031(10) 0.0011(9) -0.0088(10)
C12 0.0442(12) 0.0387(12) 0.0387(12) 0.0038(9) 0.0090(9) -0.0006(10)
C17 0.0519(14) 0.0491(14) 0.0484(14) 0.0051(11) 0.0143(11) 0.0081(11)
C16 0.0717(18) 0.0613(17) 0.0480(15) 0.0046(12) 0.0260(13) 0.0125(14)
C15 0.089(2) 0.0595(17) 0.0376(14) 0.0011(12) 0.0085(13) 0.0072(15)
C14 0.0616(16) 0.0692(18) 0.0447(15) 0.0006(12) -0.0023(12) 0.0050(13)
C13 0.0459(13) 0.0559(15) 0.0423(13) 0.0012(11) 0.0096(10) 0.0019(11)
C18 0.0410(12) 0.0501(14) 0.0324(11) 0.0003(10) 0.0025(9) -0.0082(10)
C19 0.0733(17) 0.0511(15) 0.0546(15) -0.0021(12) 0.0220(13) -0.0159(13)
C20 0.087(2) 0.0650(19) 0.0654(18) 0.0028(15) 0.0351(15) -0.0195(16)
C21 0.0734(18) 0.080(2) 0.0497(15) -0.0058(14) 0.0236(13) -0.0109(15)
C22 0.0724(18) 0.0620(17) 0.0549(16) -0.0133(13) 0.0164(13) -0.0071(14)
C23 0.0581(15) 0.0506(15) 0.0430(13) -0.0012(11) 0.0092(11) -0.0103(12)
C24 0.0559(14) 0.0426(14) 0.0476(14) 0.0027(11) 0.0168(11) -0.0138(11)
C25 0.0819(19) 0.0527(16) 0.0596(17) -0.0083(13) 0.0256(14) -0.0102(14)
C26 0.085(2) 0.0489(16) 0.077(2) 0.0046(15) 0.0269(16) 0.0089(15)
C27 0.0690(17) 0.0537(16) 0.0629(17) 0.0149(13) 0.0204(13) 0.0016(13)
C28 0.0751(18) 0.0548(16) 0.0470(15) 0.0038(12) 0.0187(12) 0.0010(14)
C29 0.0638(16) 0.0426(14) 0.0523(15) 0.0017(11) 0.0177(12) -0.0019(11)
C30 0.111(3) 0.093(2) 0.080(2) 0.027(2) 0.0163(19) 0.033(2)
C31 0.102(6) 0.076(6) 0.048(4) -0.006(3) 0.014(4) -0.005(5)
C32 0.129(11) 0.059(8) 0.054(7) -0.006(4) 0.018(6) 0.010(6)
C33 0.064(5) 0.123(8) 0.102(6) -0.048(6) -0.008(4) -0.005(5)
C34 0.072(9) 0.133(13) 0.086(11) 0.014(8) 0.024(8) 0.045(8)
C35 0.118(8) 0.073(5) 0.089(6) 0.002(4) 0.006(5) -0.005(5)
C36 0.213(16) 0.064(7) 0.219(18) -0.018(9) 0.068(14) -0.075(9)
C31' 0.174(12) 0.164(12) 0.116(8) -0.082(8) -0.040(8) 0.043(10)
C32' 0.23(2) 0.077(14) 0.148(15) -0.020(9) 0.049(14) 0.006(11)
C33' 0.100(6) 0.118(8) 0.085(5) 0.020(5) -0.005(5) 0.029(6)
C34' 0.103(11) 0.143(15) 0.083(10) -0.017(11) -0.029(8) 0.022(10)
C35' 0.129(9) 0.198(15) 0.191(14) 0.077(12) 0.047(9) 0.046(10)
C36' 0.130(9) 0.131(10) 0.125(9) -0.032(8) 0.028(7) 0.030(7)
N1 0.0574(12) 0.0418(11) 0.0376(10) 0.0047(8) 0.0086(8) -0.0066(9)
N2 0.0598(12) 0.0517(12) 0.0397(11) -0.0002(9) 0.0103(9) -0.0170(10)
N3 0.0834(18) 0.0679(16) 0.0486(14) -0.0014(12) -0.0060(12) 0.0081(14)
O1 0.0761(12) 0.0453(10) 0.0543(10) 0.0122(8) 0.0000(8) 0.0010(9)
O2 0.0461(10) 0.0661(12) 0.0615(11) 0.0033(9) -0.0025(8) 0.0004(8)
O3 0.0455(9) 0.0749(13) 0.0648(11) 0.0096(9) 0.0117(8) -0.0079(9)
O4 0.0954(15) 0.0767(13) 0.0577(11) -0.0045(10) 0.0045(10) -0.0471(11)
S1 0.0492(4) 0.0451(4) 0.0435(3) 0.0065(3) 0.0007(2) -0.0001(3)
S2 0.0566(4) 0.0587(4) 0.0466(4) 0.0024(3) 0.0077(3) -0.0242(3)

loop_
_atom_type_symbol
_atom_type_description
_atom_type_scat_dispersion_real
_atom_type_scat_dispersion_imag
_atom_type_scat_source
C C 0.0033 0.0016 'International Tables Vol C Tables 4.2.6.8 and 6.1.1.4'
H H 0.0000 0.0000 'International Tables Vol C Tables 4.2.6.8 and 6.1.1.4'
N N 0.0061 0.0033 'International Tables Vol C Tables 4.2.6.8 and 6.1.1.4'
O O 0.0106 0.0060 'International Tables Vol C Tables 4.2.6.8 and 6.1.1.4'
S S 0.1246 0.1234 'International Tables Vol C Tables 4.2.6.8 and 6.1.1.4'

loop_
_geom_angle_atom_site_label_1
_geom_angle_atom_site_label_2
_geom_angle_atom_site_label_3
_geom_angle
C2 C1 H1A 109.5
C2 C1 H1B 109.5
H1A C1 H1B 109.5
C2 C1 H1C 109.5
H1A C1 H1C 109.5
H1B C1 H1C 109.5
C7 C2 C3 118.5(2)
C7 C2 C1 121.0(2)
C3 C2 C1 120.5(2)
C4 C3 C2 121.2(2)
C4 C3 H3 119.4
C2 C3 H3 119.4
C3 C4 C5 119.1(2)
C3 C4 H4 120.5
C5 C4 H4 120.5
C6 C5 C4 120.5(2)
C6 C5 S1 119.93(17)
C4 C5 S1 119.53(17)
C5 C6 C7 119.2(2)
C5 C6 H6 120.4
C7 C6 H6 120.4
C2 C7 C6 121.5(2)
C2 C7 H7 119.2
C6 C7 H7 119.2
N1 C8 C9 130.8(2)
N1 C8 C11 136.0(2)
C9 C8 C11 93.16(17)
N1 C8 C10 174.64(18)
C9 C8 C10 44.26(13)
C11 C8 C10 48.91(12)
C8 C9 C10 91.92(18)
C8 C9 C18 134.4(2)
C10 C9 C18 133.1(2)
C12 C11 C10 117.47(18)
C12 C11 C8 118.33(18)
C10 C11 C8 81.95(16)
C12 C11 H10A 107.6(12)
C10 C11 H10A 115.3(12)
C8 C11 H10A 114.7(12)
N2 C10 C9 130.3(2)
N2 C10 C11 136.7(2)
C9 C10 C11 92.95(17)
N2 C10 C8 173.67(19)
C9 C10 C8 43.82(13)
C11 C10 C8 49.14(12)
C13 C12 C17 118.3(2)
C13 C12 C11 120.5(2)
C17 C12 C11 121.2(2)
C12 C17 C16 121.0(2)
C12 C17 H12 119.5
C16 C17 H12 119.5
C15 C16 C17 119.6(2)
C15 C16 H13 120.2
C17 C16 H13 120.2
C14 C15 C16 120.0(2)
C14 C15 H14 120.0
C16 C15 H14 120.0
C15 C14 C13 120.0(2)
C15 C14 H15 120.0
C13 C14 H15 120.0
C14 C13 C12 121.1(2)
C14 C13 H16 119.4
C12 C13 H16 119.4
C19 C18 C23 117.8(2)
C19 C18 C9 121.9(2)
C23 C18 C9 120.2(2)
C20 C19 C18 120.8(3)
C20 C19 H18 119.6
C18 C19 H18 119.6
C21 C20 C19 121.0(3)
C21 C20 H19 119.5
C19 C20 H19 119.5
C20 C21 C22 119.1(3)
C20 C21 H20 120.4
C22 C21 H20 120.4
C21 C22 C23 120.8(3)
C21 C22 H21 119.6
C23 C22 H21 119.6
C22 C23 C18 120.5(2)
C22 C23 H22 119.7
C18 C23 H22 119.7
C29 C24 C25 119.8(2)
C29 C24 S2 120.2(2)
C25 C24 S2 120.02(19)
C26 C25 C24 119.8(3)
C26 C25 H25 120.1
C24 C25 H25 120.1
C25 C26 C27 121.4(3)
C25 C26 H26 119.3
C27 C26 H26 119.3
C28 C27 C26 118.1(3)
C28 C27 C30 120.9(3)
C26 C27 C30 121.0(3)
C27 C28 C29 121.4(2)
C27 C28 H28 119.3
C29 C28 H28 119.3
C24 C29 C28 119.6(2)
C24 C29 H29 120.2
C28 C29 H29 120.2
C27 C30 H30A 109.5
C27 C30 H30B 109.5
H30A C30 H30B 109.5
C27 C30 H30C 109.5
H30A C30 H30C 109.5
H30B C30 H30C 109.5
N3 C31 C32 113.2(8)
N3 C31 H31A 108.9
C32 C31 H31A 108.9
N3 C31 H31B 108.9
C32 C31 H31B 108.9
H31A C31 H31B 107.8
C34 C33 N3 114.4(12)
C34 C33 H33A 108.7
N3 C33 H33A 108.7
C34 C33 H33B 108.7
N3 C33 H33B 108.7
H33A C33 H33B 107.6
N3 C35 C36 118.0(10)
N3 C35 H35A 107.8
C36 C35 H35A 107.8
N3 C35 H35B 107.8
C36 C35 H35B 107.8
H35A C35 H35B 107.2
C32' C31' N3 121.0(15)
C32' C31' H31C 107.1
N3 C31' H31C 107.1
C32' C31' H31D 107.1
N3 C31' H31D 107.1
H31C C31' H31D 106.8
C31' C32' H32D 109.5
C31' C32' H32E 109.5
H32D C32' H32E 109.5
C31' C32' H32F 109.5
H32D C32' H32F 109.5
H32E C32' H32F 109.5
C34' C33' N3 117.5(13)
C34' C33' H33C 107.9
N3 C33' H33C 107.9
C34' C33' H33D 107.9
N3 C33' H33D 107.9
H33C C33' H33D 107.2
C33' C34' H34D 109.5
C33' C34' H34E 109.5
H34D C34' H34E 109.5
C33' C34' H34F 109.5
H34D C34' H34F 109.5
H34E C34' H34F 109.5
C36' C35' N3 105.7(13)
C36' C35' H35C 110.6
N3 C35' H35C 110.6
C36' C35' H35D 110.6
N3 C35' H35D 110.6
H35C C35' H35D 108.7
C35' C36' H36D 109.5
C35' C36' H36E 109.5
H36D C36' H36E 109.5
C35' C36' H36F 109.5
H36D C36' H36F 109.5
H36E C36' H36F 109.5
C8 N1 S1 119.23(16)
C10 N2 S2 120.66(17)
C33' N3 C31' 111.8(7)
C33' N3 C35 59.5(5)
C31' N3 C35 134.2(7)
C33' N3 C31 140.7(5)
C31' N3 C31 41.2(6)
C35 N3 C31 114.2(5)
C33' N3 C33 49.1(5)
C31' N3 C33 71.2(7)
C35 N3 C33 107.4(6)
C31 N3 C33 112.1(5)
C33' N3 C35' 109.7(6)
C31' N3 C35' 106.5(9)
C35 N3 C35' 51.4(6)
C31 N3 C35' 68.8(7)
C33 N3 C35' 149.5(6)
C33' N3 H3A 114(2)
C31' N3 H3A 114(2)
C35 N3 H3A 109(2)
C31 N3 H3A 105(2)
C33 N3 H3A 109(2)
C35' N3 H3A 100(2)
O2 S1 O1 116.31(11)
O2 S1 N1 113.36(10)
O1 S1 N1 104.95(10)
O2 S1 C5 108.45(10)
O1 S1 C5 106.86(10)
N1 S1 C5 106.30(10)
O3 S2 O4 117.08(12)
O3 S2 N2 113.06(11)
O4 S2 N2 105.25(11)
O3 S2 C24 108.74(11)
O4 S2 C24 107.11(12)
N2 S2 C24 104.75(11)

loop_
_geom_bond_atom_site_label_1
_geom_bond_atom_site_label_2
_geom_bond_distance
C1 C2 1.505(3)
C1 H1A 0.9600
C1 H1B 0.9600
C1 H1C 0.9600
C2 C7 1.374(3)
C2 C3 1.380(3)
C3 C4 1.376(3)
C3 H3 0.9300
C4 C5 1.386(3)
C4 H4 0.9300
C5 C6 1.374(3)
C5 S1 1.756(2)
C6 C7 1.375(3)
C6 H6 0.9300
C7 H7 0.9300
C8 N1 1.316(3)
C8 C9 1.399(3)
C8 C11 1.543(3)
C8 C10 2.019(3)
C9 C10 1.410(3)
C9 C18 1.458(3)
C11 C12 1.504(3)
C11 C10 1.537(3)
C11 H10A 0.98(2)
C10 N2 1.313(3)
C12 C13 1.379(3)
C12 C17 1.379(3)
C17 C16 1.379(3)
C17 H12 0.9300
C16 C15 1.378(4)
C16 H13 0.9300
C15 C14 1.366(4)
C15 H14 0.9300
C14 C13 1.375(3)
C14 H15 0.9300
C13 H16 0.9300
C18 C19 1.382(3)
C18 C23 1.393(3)
C19 C20 1.373(4)
C19 H18 0.9300
C20 C21 1.362(4)
C20 H19 0.9300
C21 C22 1.371(4)
C21 H20 0.9300
C22 C23 1.372(3)
C22 H21 0.9300
C23 H22 0.9300
C24 C29 1.375(3)
C24 C25 1.387(4)
C24 S2 1.755(2)
C25 C26 1.371(4)
C25 H25 0.9300
C26 C27 1.383(4)
C26 H26 0.9300
C27 C28 1.382(4)
C27 C30 1.506(4)
C28 C29 1.383(3)
C28 H28 0.9300
C29 H29 0.9300
C30 H30A 0.9600
C30 H30B 0.9600
C30 H30C 0.9600
C31 N3 1.495(9)
C31 C32 1.61(3)
C31 H31A 0.9700
C31 H31B 0.9700
C32 H32A 0.9600
C32 H32B 0.9600
C32 H32C 0.9600
C33 C34 1.41(3)
C33 N3 1.574(9)
C33 H33A 0.9700
C33 H33B 0.9700
C34 H34A 0.9600
C34 H34B 0.9600
C34 H34C 0.9600
C35 N3 1.472(8)
C35 C36 1.514(17)
C35 H35A 0.9700
C35 H35B 0.9700
C36 H36A 0.9600
C36 H36B 0.9600
C36 H36C 0.9600
C31' C32' 1.29(3)
C31' N3 1.447(10)
C31' H31C 0.9700
C31' H31D 0.9700
C32' H32D 0.9600
C32' H32E 0.9600
C32' H32F 0.9600
C33' C34' 1.43(3)
C33' N3 1.431(8)
C33' H33C 0.9700
C33' H33D 0.9700
C34' H34D 0.9600
C34' H34E 0.9600
C34' H34F 0.9600
C35' C36' 1.305(18)
C35' N3 1.623(13)
C35' H35C 0.9700
C35' H35D 0.9700
C36' H36D 0.9600
C36' H36E 0.9600
C36' H36F 0.9600
N1 S1 1.610(2)
N2 S2 1.617(2)
N3 H3A 0.854(10)
O1 S1 1.4501(17)
O2 S1 1.4308(17)
O3 S2 1.4305(19)
O4 S2 1.4320(18)

loop_
_geom_torsion_atom_site_label_1
_geom_torsion_atom_site_label_2
_geom_torsion_atom_site_label_3
_geom_torsion_atom_site_label_4
_geom_torsion
C7 C2 C3 C4 1.6(4)
C1 C2 C3 C4 -176.6(2)
C2 C3 C4 C5 0.2(4)
C3 C4 C5 C6 -1.8(3)
C3 C4 C5 S1 176.29(18)
C4 C5 C6 C7 1.7(4)
S1 C5 C6 C7 -176.38(18)
C3 C2 C7 C6 -1.7(4)
C1 C2 C7 C6 176.5(3)
C5 C6 C7 C2 0.0(4)
N1 C8 C9 C10 177.1(2)
C11 C8 C9 C10 -1.11(17)
N1 C8 C9 C18 5.8(4)
C11 C8 C9 C18 -172.5(2)
C10 C8 C9 C18 -171.4(3)
N1 C8 C11 C12 66.0(3)
C9 C8 C11 C12 -115.9(2)
C10 C8 C11 C12 -116.9(2)
N1 C8 C11 C10 -177.1(3)
C9 C8 C11 C10 1.03(16)
C8 C9 C10 N2 -176.9(2)
C18 C9 C10 N2 -5.4(4)
C8 C9 C10 C11 1.12(17)
C18 C9 C10 C11 172.7(2)
C18 C9 C10 C8 171.5(3)
C12 C11 C10 N2 -65.4(3)
C8 C11 C10 N2 176.8(3)
C12 C11 C10 C9 116.8(2)
C8 C11 C10 C9 -1.02(16)
C12 C11 C10 C8 117.8(2)
N1 C8 C10 N2 -2(3)
C9 C8 C10 N2 22.0(17)
C11 C8 C10 N2 -159.5(17)
N1 C8 C10 C9 -24(2)
C11 C8 C10 C9 178.5(2)
N1 C8 C10 C11 157(2)
C9 C8 C10 C11 -178.5(2)
C10 C11 C12 C13 -51.1(3)
C8 C11 C12 C13 44.7(3)
C10 C11 C12 C17 127.9(2)
C8 C11 C12 C17 -136.3(2)
C13 C12 C17 C16 0.7(4)
C11 C12 C17 C16 -178.4(2)
C12 C17 C16 C15 -0.6(4)
C17 C16 C15 C14 0.3(4)
C16 C15 C14 C13 -0.2(4)
C15 C14 C13 C12 0.3(4)
C17 C12 C13 C14 -0.6(4)
C11 C12 C13 C14 178.5(2)
C8 C9 C18 C19 -3.4(4)
C10 C9 C18 C19 -171.6(2)
C8 C9 C18 C23 173.3(2)
C10 C9 C18 C23 5.2(4)
C23 C18 C19 C20 -1.0(4)
C9 C18 C19 C20 175.8(3)
C18 C19 C20 C21 -0.1(5)
C19 C20 C21 C22 1.0(5)
C20 C21 C22 C23 -0.8(4)
C21 C22 C23 C18 -0.4(4)
C19 C18 C23 C22 1.3(3)
C9 C18 C23 C22 -175.6(2)
C29 C24 C25 C26 0.8(4)
S2 C24 C25 C26 -179.4(2)
C24 C25 C26 C27 -0.1(4)
C25 C26 C27 C28 -0.7(4)
C25 C26 C27 C30 179.0(3)
C26 C27 C28 C29 0.9(4)
C30 C27 C28 C29 -178.8(3)
C25 C24 C29 C28 -0.6(4)
S2 C24 C29 C28 179.61(19)
C27 C28 C29 C24 -0.3(4)
C9 C8 N1 S1 -173.79(18)
C11 C8 N1 S1 3.7(3)
C10 C8 N1 S1 -151.8(19)
C9 C10 N2 S2 172.04(18)
C11 C10 N2 S2 -5.1(4)
C8 C10 N2 S2 152.2(16)
C34' C33' N3 C31' -77.9(15)
C34' C33' N3 C35 152.6(14)
C34' C33' N3 C31 -115.7(13)
C34' C33' N3 C33 -41.5(11)
C34' C33' N3 C35' 164.2(13)
C32' C31' N3 C33' 165(2)
C32' C31' N3 C35 -127(2)
C32' C31' N3 C31 -51.2(19)
C32' C31' N3 C33 137(2)
C32' C31' N3 C35' -75(2)
C36 C35 N3 C33' 172.5(13)
C36 C35 N3 C31' 80.9(17)
C36 C35 N3 C31 36.4(13)
C36 C35 N3 C33 161.3(11)
C36 C35 N3 C35' 6.4(13)
C32 C31 N3 C33' 104.8(13)
C32 C31 N3 C31' 45.2(12)
C32 C31 N3 C35 175.5(10)
C32 C31 N3 C33 53.1(12)
C32 C31 N3 C35' -159.7(12)
C34 C33 N3 C33' 53.8(17)
C34 C33 N3 C31' -161.8(19)
C34 C33 N3 C35 66.6(18)
C34 C33 N3 C31 -167.3(17)
C34 C33 N3 C35' 107(2)
C36' C35' N3 C33' -62.0(11)
C36' C35' N3 C31' 176.9(10)
C36' C35' N3 C35 -49.3(10)
C36' C35' N3 C31 160.0(12)
C36' C35' N3 C33 -102.2(15)
C8 N1 S1 O2 35.2(2)
C8 N1 S1 O1 163.19(16)
C8 N1 S1 C5 -83.81(18)
C6 C5 S1 O2 10.6(2)
C4 C5 S1 O2 -167.56(18)
C6 C5 S1 O1 -115.5(2)
C4 C5 S1 O1 66.3(2)
C6 C5 S1 N1 132.79(19)
C4 C5 S1 N1 -45.4(2)
C10 N2 S2 O3 -15.9(2)
C10 N2 S2 O4 -144.89(19)
C10 N2 S2 C24 102.3(2)
C29 C24 S2 O3 16.0(2)
C25 C24 S2 O3 -163.73(19)
C29 C24 S2 O4 143.4(2)
C25 C24 S2 O4 -36.3(2)
C29 C24 S2 N2 -105.1(2)
C25 C24 S2 N2 75.1(2)
